data_4117791
loop_
_publ_author_name
'Bo Zheng'
'Xu-Dong Chen'
'Shao-Liang Zheng'
'R. H. Holm'

_publ_section_title
;
 Selenium as a Structural Surrogate of Sulfur: Template-Assisted Assembly
 of Five Types of Tungsten-Iron-Sulfur/Selenium Clusters and the
 Structural Fate of Chalcogenide Reactants
;
_journal_name_full 'Journal of the American Chemical Society'
_journal_page_first 6479
_journal_page_last 6490
_journal_paper_doi 10.1021/ja3010539
_journal_volume 134
_journal_year 2012
_chemical_formula_moiety '2(C29 H57 B1 Fe2 N7 S6 W)'
_chemical_formula_sum 'C58 H114 B2 Fe4 N14 S12 W2'
_chemical_formula_weight 2005.07
_chemical_name_systematic
; 
 ? 
;
_space_group_IT_number 2
_symmetry_cell_setting triclinic
_symmetry_space_group_name_Hall '-P 1'
_symmetry_space_group_name_H-M 'P -1'
_atom_sites_solution_hydrogens geom
_atom_sites_solution_primary direct
_atom_sites_solution_secondary difmap
_audit_creation_method SHELXL-97
_cell_angle_alpha 71.878(2)
_cell_angle_beta 85.544(2)
_cell_angle_gamma 74.194(2)
_cell_formula_units_Z 2
_cell_length_a 12.386(2)
_cell_length_b 18.724(3)
_cell_length_c 18.774(3)
_cell_measurement_reflns_used 12275
_cell_measurement_temperature 100(1)
_cell_measurement_theta_max 25.78
_cell_measurement_theta_min 2.283
_cell_volume 3981.4(11)
_computing_cell_refinement 'SAINT 7.46A (Bruker-AXS, 2009)'
_computing_data_collection 'APEx2 v2009.3.0 (Bruker-AXS, 2009)'
_computing_data_reduction 'SAINT 7.46A (Bruker-AXS, 2009)'
_computing_molecular_graphics 'Bruker SHELXTL (Sheldrick, 2008)'
_computing_publication_material 'Bruker SHELXTL (Sheldrick, 2008)'
_computing_structure_refinement 'SHELXL-97 (Sheldrick, 2008)'
_computing_structure_solution 'SHELXS-97 (Sheldrick, 2008)'
_diffrn_ambient_temperature 100(1)
_diffrn_measured_fraction_theta_full 0.988
_diffrn_measured_fraction_theta_max 0.988
_diffrn_measurement_device_type
;
Bruker D8 goniometer with CCD area detector
;
_diffrn_measurement_method 'phi and omega scans'
_diffrn_radiation_monochromator graphite
_diffrn_radiation_source 'fine-focus sealed tube'
_diffrn_radiation_type MoK\a
_diffrn_radiation_wavelength 0.71073
_diffrn_reflns_av_R_equivalents 0.0497
_diffrn_reflns_av_sigmaI/netI 0.0444
_diffrn_reflns_limit_h_max 15
_diffrn_reflns_limit_h_min -15
_diffrn_reflns_limit_k_max 22
_diffrn_reflns_limit_k_min -22
_diffrn_reflns_limit_l_max 23
_diffrn_reflns_limit_l_min -22
_diffrn_reflns_number 61993
_diffrn_reflns_theta_full 25.85
_diffrn_reflns_theta_max 25.85
_diffrn_reflns_theta_min 1.37
_exptl_absorpt_coefficient_mu 3.947
_exptl_absorpt_correction_T_max 0.8271
_exptl_absorpt_correction_T_min 0.5708
_exptl_absorpt_correction_type multi-scan
_exptl_absorpt_process_details 'SADABS(Sheldrick, 2008)'
_exptl_crystal_colour black
_exptl_crystal_density_diffrn 1.673
_exptl_crystal_description needle
_exptl_crystal_F_000 2028
_exptl_crystal_size_max 0.16
_exptl_crystal_size_mid 0.08
_exptl_crystal_size_min 0.05
_refine_diff_density_max 0.561
_refine_diff_density_min -0.608
_refine_diff_density_rms 0.106
_refine_ls_extinction_method none
_refine_ls_goodness_of_fit_ref 1.046
_refine_ls_hydrogen_treatment constr
_refine_ls_matrix_type full
_refine_ls_number_parameters 866
_refine_ls_number_reflns 15198
_refine_ls_number_restraints 3
_refine_ls_restrained_S_all 1.046
_refine_ls_R_factor_all 0.0386
_refine_ls_R_factor_gt 0.0273
_refine_ls_shift/su_max 0.002
_refine_ls_shift/su_mean 0.000
_refine_ls_structure_factor_coef Fsqd
_refine_ls_weighting_details 'calc w=1/[\s^2^(Fo^2^)+(0.0100P)^2^+0.0000P] where P=(Fo^2^+2Fc^2^)/3'
_refine_ls_weighting_scheme calc
_refine_ls_wR_factor_gt 0.0504
_refine_ls_wR_factor_ref 0.0540
_reflns_number_gt 12288
_reflns_number_total 15198
_reflns_threshold_expression >2sigma(I)
_cod_data_source_file ja3010539_si_001_03.cif
_cod_data_source_block compound4
_cod_database_code 4117791

loop_
_symmetry_equiv_pos_as_xyz
'x, y, z'
'-x, -y, -z'

loop_
_atom_site_label
_atom_site_type_symbol
_atom_site_fract_x
_atom_site_fract_y
_atom_site_fract_z
_atom_site_U_iso_or_equiv
_atom_site_adp_type
_atom_site_occupancy
_atom_site_symmetry_multiplicity
_atom_site_calc_flag
_atom_site_refinement_flags
_atom_site_disorder_assembly
_atom_site_disorder_group
W2 W 0.403863(11) 0.271662(8) 0.211507(7) 0.01047(4) Uani 1 1 d . A .
Fe3 Fe 0.60760(4) 0.30379(3) 0.20357(3) 0.01347(11) Uani 1 1 d . A .
Fe4 Fe 0.46539(4) 0.33368(3) 0.31058(3) 0.01347(11) Uani 1 1 d . . .
S7 S 0.49247(7) 0.33094(5) 0.10886(5) 0.01401(19) Uani 1 1 d . . .
S8 S 0.55178(7) 0.21258(5) 0.30103(5) 0.01422(19) Uani 1 1 d . A .
S9 S 0.29924(7) 0.37121(5) 0.25402(5) 0.01399(19) Uani 1 1 d . A .
S10 S 0.79636(8) 0.26873(6) 0.18574(5) 0.0200(2) Uani 1 1 d . . .
S11 S 0.56825(8) 0.42170(5) 0.23682(5) 0.0153(2) Uani 1 1 d . A .
S12A S 0.4865(7) 0.3295(3) 0.4333(5) 0.0170(7) Uani 0.655(6) 1 d PD A 1
S12B S 0.4713(14) 0.3461(6) 0.4269(11) 0.0170(7) Uani 0.345(6) 1 d PD A 2
N7 N 0.2262(2) 0.16866(15) 0.25441(14) 0.0111(6) Uani 1 1 d . A .
N8 N 0.2958(2) 0.19572(16) 0.28742(14) 0.0125(6) Uani 1 1 d . . .
N9 N 0.3674(2) 0.12982(16) 0.16392(14) 0.0123(6) Uani 1 1 d . A .
N10 N 0.4506(2) 0.16168(16) 0.17512(15) 0.0123(6) Uani 1 1 d . . .
N11 N 0.2120(2) 0.25094(16) 0.12051(15) 0.0131(6) Uani 1 1 d . A .
N12 N 0.2608(2) 0.30574(16) 0.12897(15) 0.0126(6) Uani 1 1 d . . .
C22 C 0.0670(3) 0.1064(2) 0.2865(2) 0.0200(9) Uani 1 1 d . A .
H22A H 0.0194 0.1460 0.2476 0.030 Uiso 1 1 calc R . .
H22B H 0.0230 0.0909 0.3301 0.030 Uiso 1 1 calc R . .
H22C H 0.1013 0.0621 0.2693 0.030 Uiso 1 1 calc R . .
C23 C 0.1560(3) 0.13759(19) 0.30560(18) 0.0136(8) Uani 1 1 d . . .
C24 C 0.1817(3) 0.14279(19) 0.37381(19) 0.0150(8) Uani 1 1 d . A .
H24 H 0.1480 0.1253 0.4196 0.018 Uiso 1 1 calc R . .
C25 C 0.2679(3) 0.17951(19) 0.36003(18) 0.0142(8) Uani 1 1 d . A .
C26 C 0.3211(3) 0.2001(2) 0.41684(18) 0.0207(9) Uani 1 1 d . . .
H26A H 0.4010 0.1797 0.4160 0.031 Uiso 1 1 calc R A .
H26B H 0.2935 0.1781 0.4657 0.031 Uiso 1 1 calc R . .
H26C H 0.3030 0.2557 0.4054 0.031 Uiso 1 1 calc R . .
C27 C 0.3447(3) 0.0158(2) 0.13022(19) 0.0174(8) Uani 1 1 d . A .
H27A H 0.3045 -0.0039 0.1746 0.026 Uiso 1 1 calc R . .
H27B H 0.3928 -0.0270 0.1157 0.026 Uiso 1 1 calc R . .
H27C H 0.2922 0.0476 0.0905 0.026 Uiso 1 1 calc R . .
C28 C 0.4137(3) 0.06345(19) 0.14562(17) 0.0113(7) Uani 1 1 d . . .
C29 C 0.5276(3) 0.05152(19) 0.14548(18) 0.0150(8) Uani 1 1 d . A .
H29 H 0.5807 0.0101 0.1354 0.018 Uiso 1 1 calc R . .
C30 C 0.5488(3) 0.1132(2) 0.16322(18) 0.0135(8) Uani 1 1 d . A .
C31 C 0.6617(3) 0.1254(2) 0.1675(2) 0.0193(8) Uani 1 1 d . . .
H31A H 0.6637 0.1759 0.1348 0.029 Uiso 1 1 calc R A .
H31B H 0.7176 0.0861 0.1524 0.029 Uiso 1 1 calc R . .
H31C H 0.6766 0.1219 0.2181 0.029 Uiso 1 1 calc R . .
C32 C 0.0728(3) 0.2383(2) 0.03844(19) 0.0188(8) Uani 1 1 d . A .
H32A H 0.1249 0.1953 0.0266 0.028 Uiso 1 1 calc R . .
H32B H 0.0292 0.2715 -0.0054 0.028 Uiso 1 1 calc R . .
H32C H 0.0238 0.2192 0.0776 0.028 Uiso 1 1 calc R . .
C33 C 0.1358(3) 0.2837(2) 0.06418(18) 0.0137(8) Uani 1 1 d . . .
C34 C 0.1328(3) 0.3613(2) 0.03720(18) 0.0150(8) Uani 1 1 d . A .
H34 H 0.0865 0.3987 -0.0010 0.018 Uiso 1 1 calc R . .
C35 C 0.2120(3) 0.37362(19) 0.07778(18) 0.0132(8) Uani 1 1 d . A .
C36 C 0.2434(3) 0.44895(19) 0.06372(18) 0.0159(8) Uani 1 1 d . . .
H36A H 0.2592 0.4547 0.1106 0.024 Uiso 1 1 calc R A .
H36B H 0.1824 0.4916 0.0389 0.024 Uiso 1 1 calc R . .
H36C H 0.3088 0.4486 0.0327 0.024 Uiso 1 1 calc R . .
C37 C 0.8089(3) 0.3428(2) 0.09664(19) 0.0220(9) Uani 1 1 d . A .
H37A H 0.7604 0.3927 0.0981 0.026 Uiso 1 1 calc R . .
H37B H 0.8855 0.3473 0.0916 0.026 Uiso 1 1 calc R . .
C38 C 0.7785(3) 0.3253(2) 0.02868(19) 0.0261(9) Uani 1 1 d . . .
H38A H 0.7952 0.3627 -0.0159 0.039 Uiso 1 1 calc R A .
H38B H 0.6999 0.3282 0.0295 0.039 Uiso 1 1 calc R . .
H38C H 0.8211 0.2739 0.0292 0.039 Uiso 1 1 calc R . .
C39 C 0.4687(3) 0.4990(2) 0.16827(19) 0.0192(8) Uani 1 1 d . . .
H39A H 0.4092 0.4786 0.1586 0.023 Uiso 1 1 calc R A .
H39B H 0.4350 0.5413 0.1891 0.023 Uiso 1 1 calc R . .
C40 C 0.5256(3) 0.5301(2) 0.09544(19) 0.0256(9) Uani 1 1 d . A .
H40A H 0.4723 0.5722 0.0621 0.038 Uiso 1 1 calc R . .
H40B H 0.5541 0.4893 0.0728 0.038 Uiso 1 1 calc R . .
H40C H 0.5864 0.5485 0.1051 0.038 Uiso 1 1 calc R . .
C41A C 0.4629(6) 0.4348(3) 0.4205(3) 0.0214(16) Uani 0.655(6) 1 d PD A 1
H41A H 0.4706 0.4421 0.4686 0.026 Uiso 0.655(6) 1 calc PR A 1
H41B H 0.5202 0.4536 0.3877 0.026 Uiso 0.655(6) 1 calc PR A 1
C41B C 0.3969(12) 0.4505(7) 0.4075(8) 0.0214(16) Uani 0.345(6) 1 d PD A 2
H41C H 0.4161 0.4693 0.4462 0.026 Uiso 0.345(6) 1 calc PR A 2
H41D H 0.4224 0.4797 0.3600 0.026 Uiso 0.345(6) 1 calc PR A 2
C42A C 0.3473(6) 0.4833(4) 0.3873(4) 0.0337(17) Uani 0.655(6) 1 d PD A 1
H42A H 0.3388 0.4760 0.3398 0.051 Uiso 0.655(6) 1 calc PR A 1
H42B H 0.3406 0.5374 0.3803 0.051 Uiso 0.655(6) 1 calc PR A 1
H42C H 0.2901 0.4670 0.4208 0.051 Uiso 0.655(6) 1 calc PR A 1
C42B C 0.2696(9) 0.4654(7) 0.4044(7) 0.0337(17) Uani 0.345(6) 1 d PD A 2
H42D H 0.2508 0.4395 0.3722 0.051 Uiso 0.345(6) 1 calc PR A 2
H42E H 0.2359 0.5204 0.3852 0.051 Uiso 0.345(6) 1 calc PR A 2
H42F H 0.2421 0.4458 0.4539 0.051 Uiso 0.345(6) 1 calc PR A 2
B2 B 0.2426(3) 0.1682(2) 0.1725(2) 0.0137(9) Uani 1 1 d . . .
H2 H 0.1961 0.1383 0.1611 0.016 Uiso 1 1 d R A .
N13 N 0.8827(2) 0.36281(17) 0.39124(16) 0.0192(7) Uani 1 1 d . . .
C51 C 1.0004(3) 0.3238(2) 0.3711(2) 0.0210(9) Uani 1 1 d . . .
H51A H 1.0533 0.3451 0.3880 0.025 Uiso 1 1 calc R . .
H51B H 1.0172 0.2687 0.3982 0.025 Uiso 1 1 calc R . .
C52 C 1.0185(3) 0.3332(2) 0.28839(19) 0.0231(9) Uani 1 1 d . . .
H52A H 1.0058 0.3875 0.2611 0.035 Uiso 1 1 calc R . .
H52B H 0.9670 0.3119 0.2710 0.035 Uiso 1 1 calc R . .
H52C H 1.0941 0.3061 0.2805 0.035 Uiso 1 1 calc R . .
C53 C 0.8550(3) 0.4499(2) 0.3537(2) 0.0270(10) Uani 1 1 d . . .
H53A H 0.8567 0.4594 0.2998 0.032 Uiso 1 1 calc R . .
H53B H 0.7790 0.4727 0.3668 0.032 Uiso 1 1 calc R . .
C54 C 0.9316(4) 0.4915(2) 0.3732(2) 0.0362(11) Uani 1 1 d . . .
H54A H 0.9079 0.5460 0.3464 0.054 Uiso 1 1 calc R . .
H54B H 1.0071 0.4704 0.3596 0.054 Uiso 1 1 calc R . .
H54C H 0.9285 0.4845 0.4261 0.054 Uiso 1 1 calc R . .
C55 C 0.8797(3) 0.3448(2) 0.47612(19) 0.0255(9) Uani 1 1 d . . .
H55A H 0.8972 0.2888 0.4987 0.031 Uiso 1 1 calc R . .
H55B H 0.9378 0.3630 0.4914 0.031 Uiso 1 1 calc R . .
C56 C 0.7681(4) 0.3813(2) 0.5065(2) 0.0366(11) Uani 1 1 d . . .
H56A H 0.7528 0.4370 0.4877 0.055 Uiso 1 1 calc R . .
H56B H 0.7715 0.3651 0.5602 0.055 Uiso 1 1 calc R . .
H56C H 0.7095 0.3649 0.4906 0.055 Uiso 1 1 calc R . .
C57 C 0.7976(3) 0.3319(2) 0.3642(2) 0.0249(9) Uani 1 1 d . . .
H57A H 0.7967 0.3494 0.3099 0.030 Uiso 1 1 calc R . .
H57B H 0.7238 0.3549 0.3808 0.030 Uiso 1 1 calc R . .
C58 C 0.8174(3) 0.2441(2) 0.3904(2) 0.0314(10) Uani 1 1 d . . .
H58A H 0.8832 0.2209 0.3667 0.047 Uiso 1 1 calc R . .
H58B H 0.7537 0.2308 0.3772 0.047 Uiso 1 1 calc R . .
H58C H 0.8278 0.2251 0.4438 0.047 Uiso 1 1 calc R . .
N14 N 0.5855(2) 0.10805(17) 0.62164(15) 0.0170(7) Uani 1 1 d . . .
C61 C 0.6961(3) 0.1187(2) 0.6394(2) 0.0283(10) Uani 1 1 d . . .
H61A H 0.7564 0.0839 0.6208 0.034 Uiso 1 1 calc R . .
H61B H 0.7046 0.1035 0.6934 0.034 Uiso 1 1 calc R . .
C62 C 0.7084(3) 0.2009(3) 0.6065(2) 0.0390(12) Uani 1 1 d . . .
H62A H 0.6907 0.2192 0.5539 0.058 Uiso 1 1 calc R . .
H62B H 0.7842 0.2013 0.6134 0.058 Uiso 1 1 calc R . .
H62C H 0.6581 0.2344 0.6313 0.058 Uiso 1 1 calc R . .
C63 C 0.5695(3) 0.1271(2) 0.53788(19) 0.0230(9) Uani 1 1 d . . .
H63A H 0.4970 0.1208 0.5290 0.028 Uiso 1 1 calc R . .
H63B H 0.5681 0.1814 0.5143 0.028 Uiso 1 1 calc R . .
C64 C 0.6583(4) 0.0780(2) 0.5004(2) 0.0397(12) Uani 1 1 d . . .
H64A H 0.6399 0.0921 0.4483 0.060 Uiso 1 1 calc R . .
H64B H 0.6617 0.0240 0.5238 0.060 Uiso 1 1 calc R . .
H64C H 0.7298 0.0868 0.5053 0.060 Uiso 1 1 calc R . .
C65 C 0.5867(3) 0.0238(2) 0.6621(2) 0.0248(9) Uani 1 1 d . . .
H65A H 0.5937 0.0147 0.7155 0.030 Uiso 1 1 calc R . .
H65B H 0.6529 -0.0096 0.6467 0.030 Uiso 1 1 calc R . .
C66 C 0.4842(4) -0.0004(2) 0.6486(2) 0.0366(11) Uani 1 1 d . . .
H66A H 0.4779 0.0063 0.5962 0.055 Uiso 1 1 calc R . .
H66B H 0.4181 0.0314 0.6646 0.055 Uiso 1 1 calc R . .
H66C H 0.4920 -0.0540 0.6766 0.055 Uiso 1 1 calc R . .
C67 C 0.4872(3) 0.1634(2) 0.64745(19) 0.0187(8) Uani 1 1 d . . .
H67A H 0.4852 0.2163 0.6175 0.022 Uiso 1 1 calc R . .
H67B H 0.4182 0.1530 0.6376 0.022 Uiso 1 1 calc R . .
C68 C 0.4900(3) 0.1581(2) 0.72950(19) 0.0217(9) Uani 1 1 d . . .
H68A H 0.5551 0.1721 0.7393 0.033 Uiso 1 1 calc R . .
H68B H 0.4930 0.1058 0.7599 0.033 Uiso 1 1 calc R . .
H68C H 0.4237 0.1931 0.7413 0.033 Uiso 1 1 calc R . .
W1 W 0.897618(12) 0.766177(8) 0.224199(7) 0.01068(4) Uani 1 1 d . . .
Fe1 Fe 1.10314(4) 0.79395(3) 0.21945(3) 0.01416(11) Uani 1 1 d . . .
Fe2 Fe 0.95283(4) 0.83646(3) 0.31842(3) 0.01370(11) Uani 1 1 d . . .
S1 S 0.99514(7) 0.81674(5) 0.12227(5) 0.01437(19) Uani 1 1 d . . .
S2 S 1.03734(8) 0.71114(5) 0.31949(5) 0.0151(2) Uani 1 1 d . . .
S3 S 0.79146(7) 0.87257(5) 0.25652(5) 0.01351(19) Uani 1 1 d . . .
S4 S 1.29201(8) 0.75461(6) 0.20566(5) 0.0225(2) Uani 1 1 d . . .
S5 S 1.06599(8) 0.91647(5) 0.24382(5) 0.0154(2) Uani 1 1 d . . .
S6 S 0.94995(9) 0.84917(5) 0.43657(5) 0.0215(2) Uani 1 1 d . . .
N1 N 0.7079(2) 0.74324(16) 0.13318(14) 0.0119(6) Uani 1 1 d . . .
N2 N 0.7610(2) 0.79761(16) 0.13861(14) 0.0121(6) Uani 1 1 d . . .
N3 N 0.7172(2) 0.66535(15) 0.26850(15) 0.0123(6) Uani 1 1 d . . .
N4 N 0.7839(2) 0.69630(15) 0.29959(15) 0.0126(6) Uani 1 1 d . . .
N5 N 0.8606(2) 0.62167(16) 0.18107(14) 0.0127(6) Uani 1 1 d . . .
N6 N 0.9439(2) 0.65136(16) 0.19616(15) 0.0139(6) Uani 1 1 d . . .
C1 C 0.5683(3) 0.7300(2) 0.05232(19) 0.0200(9) Uani 1 1 d . . .
H1A H 0.6195 0.6885 0.0375 0.030 Uiso 1 1 calc R . .
H1B H 0.5202 0.7636 0.0108 0.030 Uiso 1 1 calc R . .
H1C H 0.5238 0.7086 0.0934 0.030 Uiso 1 1 calc R . .
C2 C 0.6328(3) 0.7754(2) 0.07596(18) 0.0130(8) Uani 1 1 d . . .
C3 C 0.6342(3) 0.8523(2) 0.04523(19) 0.0164(8) Uani 1 1 d . . .
H3 H 0.5894 0.8892 0.0060 0.020 Uiso 1 1 calc R . .
C4 C 0.7156(3) 0.8640(2) 0.08431(18) 0.0137(8) Uani 1 1 d . . .
C5 C 0.7541(3) 0.93678(19) 0.06544(18) 0.0151(8) Uani 1 1 d . . .
H5A H 0.7702 0.9454 0.1108 0.023 Uiso 1 1 calc R . .
H5B H 0.6962 0.9801 0.0378 0.023 Uiso 1 1 calc R . .
H5C H 0.8207 0.9315 0.0356 0.023 Uiso 1 1 calc R . .
C6 C 0.5587(3) 0.6025(2) 0.30244(19) 0.0203(9) Uani 1 1 d . . .
H6A H 0.5098 0.6412 0.2637 0.030 Uiso 1 1 calc R . .
H6B H 0.5158 0.5864 0.3465 0.030 Uiso 1 1 calc R . .
H6C H 0.5944 0.5584 0.2855 0.030 Uiso 1 1 calc R . .
C7 C 0.6458(3) 0.63599(19) 0.32035(18) 0.0135(8) Uani 1 1 d . . .
C8 C 0.6668(3) 0.64654(19) 0.38672(19) 0.0164(8) Uani 1 1 d . . .
H8 H 0.6309 0.6316 0.4322 0.020 Uiso 1 1 calc R . .
C9 C 0.7527(3) 0.68397(19) 0.37241(18) 0.0140(8) Uani 1 1 d . . .
C10 C 0.8023(3) 0.7082(2) 0.42864(18) 0.0208(9) Uani 1 1 d . . .
H10A H 0.8811 0.6829 0.4342 0.031 Uiso 1 1 calc R . .
H10B H 0.7661 0.6936 0.4760 0.031 Uiso 1 1 calc R . .
H10C H 0.7915 0.7636 0.4117 0.031 Uiso 1 1 calc R . .
C11 C 0.8386(3) 0.5094(2) 0.14249(19) 0.0187(8) Uani 1 1 d . . .
H11A H 0.7893 0.4935 0.1828 0.028 Uiso 1 1 calc R . .
H11B H 0.8880 0.4642 0.1327 0.028 Uiso 1 1 calc R . .
H11C H 0.7950 0.5414 0.0983 0.028 Uiso 1 1 calc R . .
C12 C 0.9064(3) 0.55502(19) 0.16382(18) 0.0139(8) Uani 1 1 d . . .
C13 C 1.0207(3) 0.5407(2) 0.16745(19) 0.0170(8) Uani 1 1 d . . .
H13 H 1.0738 0.4988 0.1582 0.020 Uiso 1 1 calc R . .
C14 C 1.0419(3) 0.6014(2) 0.18774(18) 0.0144(8) Uani 1 1 d . . .
C15 C 1.1555(3) 0.6102(2) 0.1972(2) 0.0218(9) Uani 1 1 d . . .
H15A H 1.1634 0.6588 0.1633 0.033 Uiso 1 1 calc R . .
H15B H 1.2117 0.5681 0.1868 0.033 Uiso 1 1 calc R . .
H15C H 1.1645 0.6095 0.2478 0.033 Uiso 1 1 calc R . .
C16 C 1.3132(3) 0.8338(2) 0.1236(2) 0.0266(10) Uani 1 1 d . . .
H16A H 1.2707 0.8830 0.1303 0.032 Uiso 1 1 calc R . .
H16B H 1.3920 0.8332 0.1212 0.032 Uiso 1 1 calc R . .
C17 C 1.2790(3) 0.8295(2) 0.0497(2) 0.0307(10) Uani 1 1 d . . .
H17A H 1.3045 0.8670 0.0092 0.046 Uiso 1 1 calc R . .
H17B H 1.1987 0.8407 0.0473 0.046 Uiso 1 1 calc R . .
H17C H 1.3119 0.7782 0.0457 0.046 Uiso 1 1 calc R . .
C18 C 0.9729(3) 0.9923(2) 0.17017(18) 0.0187(8) Uani 1 1 d . . .
H18A H 0.9157 0.9712 0.1583 0.022 Uiso 1 1 calc R . .
H18B H 0.9356 1.0354 0.1892 0.022 Uiso 1 1 calc R . .
C19 C 1.0350(3) 1.0226(2) 0.09915(19) 0.0255(9) Uani 1 1 d . . .
H19A H 0.9826 1.0611 0.0624 0.038 Uiso 1 1 calc R . .
H19B H 1.0720 0.9803 0.0799 0.038 Uiso 1 1 calc R . .
H19C H 1.0897 1.0456 0.1101 0.038 Uiso 1 1 calc R . .
C20 C 0.9401(3) 0.9527(2) 0.4175(2) 0.0243(9) Uani 1 1 d . . .
H20A H 0.9373 0.9640 0.4647 0.029 Uiso 1 1 calc R . .
H20B H 1.0073 0.9639 0.3916 0.029 Uiso 1 1 calc R . .
C21 C 0.8382(3) 1.0059(2) 0.3705(2) 0.0321(10) Uani 1 1 d . . .
H21A H 0.8442 0.9989 0.3217 0.048 Uiso 1 1 calc R . .
H21B H 0.8344 1.0591 0.3657 0.048 Uiso 1 1 calc R . .
H21C H 0.7715 0.9934 0.3944 0.048 Uiso 1 1 calc R . .
B1 B 0.7373(3) 0.6612(2) 0.1879(2) 0.0153(9) Uani 1 1 d . . .
H1 H 0.6907 0.6309 0.1773 0.018 Uiso 1 1 d R . .

loop_
_atom_site_aniso_label
_atom_site_aniso_U_11
_atom_site_aniso_U_22
_atom_site_aniso_U_33
_atom_site_aniso_U_23
_atom_site_aniso_U_13
_atom_site_aniso_U_12
W2 0.00976(8) 0.01141(8) 0.01072(8) -0.00366(6) 0.00001(6) -0.00315(6)
Fe3 0.0114(3) 0.0163(3) 0.0136(3) -0.0051(2) 0.0002(2) -0.0042(2)
Fe4 0.0151(3) 0.0149(3) 0.0122(3) -0.0053(2) 0.0002(2) -0.0055(2)
S7 0.0133(5) 0.0177(5) 0.0116(4) -0.0039(4) 0.0009(4) -0.0058(4)
S8 0.0145(5) 0.0145(5) 0.0138(5) -0.0042(4) -0.0021(4) -0.0034(4)
S9 0.0135(5) 0.0137(5) 0.0152(5) -0.0055(4) 0.0005(4) -0.0031(4)
S10 0.0120(5) 0.0253(6) 0.0243(5) -0.0103(4) 0.0000(4) -0.0041(4)
S11 0.0159(5) 0.0166(5) 0.0151(5) -0.0050(4) 0.0000(4) -0.0068(4)
S12A 0.030(2) 0.009(2) 0.0120(16) -0.002(2) -0.0002(14) -0.0070(17)
S12B 0.030(2) 0.009(2) 0.0120(16) -0.002(2) -0.0002(14) -0.0070(17)
N7 0.0096(16) 0.0119(16) 0.0120(15) -0.0051(12) 0.0002(12) -0.0015(13)
N8 0.0135(16) 0.0131(16) 0.0109(15) -0.0037(12) -0.0001(12) -0.0034(13)
N9 0.0116(16) 0.0148(16) 0.0118(15) -0.0044(12) -0.0001(12) -0.0053(13)
N10 0.0132(16) 0.0121(16) 0.0121(15) -0.0023(12) 0.0002(12) -0.0056(13)
N11 0.0118(16) 0.0136(16) 0.0148(16) -0.0045(13) -0.0009(13) -0.0042(13)
N12 0.0123(16) 0.0111(16) 0.0141(16) -0.0041(13) -0.0004(13) -0.0023(13)
C22 0.016(2) 0.020(2) 0.025(2) -0.0071(17) 0.0018(17) -0.0070(17)
C23 0.0111(19) 0.0122(19) 0.0158(19) -0.0041(15) 0.0008(15) -0.0009(16)
C24 0.017(2) 0.0097(18) 0.0139(19) 0.0008(15) 0.0031(15) -0.0026(16)
C25 0.014(2) 0.0130(19) 0.0135(19) -0.0037(15) 0.0013(15) -0.0010(16)
C26 0.026(2) 0.025(2) 0.0132(19) -0.0056(17) 0.0018(17) -0.0120(19)
C27 0.019(2) 0.016(2) 0.020(2) -0.0079(16) -0.0007(16) -0.0057(17)
C28 0.015(2) 0.0103(18) 0.0067(17) 0.0006(14) 0.0002(14) -0.0032(16)
C29 0.013(2) 0.0112(19) 0.0173(19) -0.0034(15) -0.0001(15) 0.0015(16)
C30 0.0105(19) 0.019(2) 0.0099(18) -0.0038(15) 0.0032(14) -0.0030(16)
C31 0.013(2) 0.022(2) 0.026(2) -0.0129(17) 0.0024(16) -0.0031(17)
C32 0.014(2) 0.024(2) 0.020(2) -0.0090(17) -0.0048(16) -0.0036(17)
C33 0.0077(19) 0.020(2) 0.0123(18) -0.0049(15) -0.0005(15) -0.0005(16)
C34 0.0102(19) 0.017(2) 0.0129(18) 0.0005(15) -0.0032(15) 0.0005(16)
C35 0.0116(19) 0.0111(19) 0.0136(18) -0.0020(15) 0.0011(15) 0.0005(15)
C36 0.014(2) 0.015(2) 0.0165(19) -0.0017(15) -0.0014(15) -0.0026(16)
C37 0.019(2) 0.020(2) 0.029(2) -0.0097(18) 0.0080(18) -0.0081(18)
C38 0.018(2) 0.036(3) 0.024(2) -0.0076(19) 0.0034(17) -0.0081(19)
C39 0.016(2) 0.017(2) 0.024(2) -0.0046(17) -0.0043(17) -0.0021(17)
C40 0.026(2) 0.023(2) 0.024(2) 0.0028(18) 0.0001(18) -0.0113(19)
C41A 0.036(5) 0.015(3) 0.014(3) -0.008(2) 0.011(4) -0.007(4)
C41B 0.036(5) 0.015(3) 0.014(3) -0.008(2) 0.011(4) -0.007(4)
C42A 0.041(5) 0.020(3) 0.038(4) -0.015(3) -0.005(3) 0.004(3)
C42B 0.041(5) 0.020(3) 0.038(4) -0.015(3) -0.005(3) 0.004(3)
B2 0.010(2) 0.018(2) 0.014(2) -0.0049(18) -0.0009(17) -0.0048(18)
N13 0.0181(18) 0.0187(17) 0.0193(17) -0.0066(14) -0.0018(14) -0.0007(14)
C51 0.015(2) 0.016(2) 0.030(2) -0.0060(17) -0.0077(17) -0.0005(17)
C52 0.018(2) 0.017(2) 0.031(2) -0.0047(18) 0.0035(18) -0.0039(18)
C53 0.028(2) 0.015(2) 0.025(2) 0.0002(17) -0.0103(18) 0.0102(18)
C54 0.053(3) 0.018(2) 0.034(3) -0.0042(19) -0.003(2) -0.008(2)
C55 0.030(2) 0.021(2) 0.021(2) -0.0035(17) -0.0094(18) -0.0011(19)
C56 0.049(3) 0.038(3) 0.015(2) -0.0077(19) 0.002(2) 0.001(2)
C57 0.013(2) 0.043(3) 0.018(2) -0.0115(19) 0.0010(16) -0.0049(19)
C58 0.031(3) 0.046(3) 0.026(2) -0.011(2) 0.0041(19) -0.024(2)
N14 0.0155(17) 0.0184(17) 0.0120(16) -0.0026(13) -0.0015(13) 0.0018(14)
C61 0.016(2) 0.049(3) 0.015(2) -0.0056(19) -0.0026(17) -0.004(2)
C62 0.033(3) 0.069(3) 0.021(2) -0.005(2) -0.001(2) -0.033(3)
C63 0.028(2) 0.021(2) 0.016(2) -0.0018(17) -0.0064(17) -0.0023(18)
C64 0.055(3) 0.042(3) 0.014(2) -0.009(2) -0.001(2) 0.000(2)
C65 0.034(3) 0.014(2) 0.020(2) -0.0036(17) -0.0017(18) 0.0049(18)
C66 0.067(3) 0.015(2) 0.025(2) -0.0013(18) -0.001(2) -0.013(2)
C67 0.016(2) 0.0123(19) 0.025(2) -0.0054(16) -0.0015(17) 0.0007(16)
C68 0.018(2) 0.021(2) 0.028(2) -0.0113(18) 0.0033(17) -0.0041(18)
W1 0.01026(8) 0.01173(8) 0.01071(8) -0.00410(6) 0.00004(6) -0.00311(6)
Fe1 0.0110(3) 0.0177(3) 0.0148(3) -0.0061(2) -0.0007(2) -0.0039(2)
Fe2 0.0157(3) 0.0154(3) 0.0116(3) -0.0052(2) -0.0005(2) -0.0052(2)
S1 0.0124(5) 0.0186(5) 0.0132(5) -0.0053(4) 0.0013(4) -0.0056(4)
S2 0.0153(5) 0.0153(5) 0.0138(5) -0.0032(4) -0.0032(4) -0.0031(4)
S3 0.0143(5) 0.0140(5) 0.0131(4) -0.0054(4) 0.0010(4) -0.0039(4)
S4 0.0125(5) 0.0258(6) 0.0307(6) -0.0110(5) -0.0015(4) -0.0040(4)
S5 0.0152(5) 0.0167(5) 0.0156(5) -0.0049(4) -0.0017(4) -0.0060(4)
S6 0.0379(6) 0.0182(5) 0.0111(5) -0.0038(4) 0.0009(4) -0.0124(5)
N1 0.0122(16) 0.0129(16) 0.0125(15) -0.0052(12) -0.0001(12) -0.0050(13)
N2 0.0125(16) 0.0149(16) 0.0102(15) -0.0046(13) 0.0009(12) -0.0049(13)
N3 0.0106(16) 0.0101(15) 0.0162(16) -0.0045(12) 0.0021(13) -0.0024(13)
N4 0.0137(17) 0.0087(15) 0.0174(16) -0.0054(12) -0.0020(13) -0.0038(13)
N5 0.0151(17) 0.0134(16) 0.0118(15) -0.0059(12) 0.0016(13) -0.0050(13)
N6 0.0127(17) 0.0144(16) 0.0150(16) -0.0035(13) -0.0010(13) -0.0050(13)
C1 0.016(2) 0.025(2) 0.021(2) -0.0084(17) -0.0035(16) -0.0063(18)
C2 0.0095(19) 0.019(2) 0.0113(18) -0.0073(15) 0.0016(15) -0.0025(16)
C3 0.013(2) 0.019(2) 0.0141(19) -0.0026(16) -0.0021(15) -0.0013(17)
C4 0.013(2) 0.016(2) 0.0103(18) -0.0058(15) 0.0060(15) 0.0002(16)
C5 0.016(2) 0.0120(19) 0.0153(19) -0.0009(15) -0.0042(15) -0.0027(16)
C6 0.019(2) 0.020(2) 0.023(2) -0.0080(17) 0.0058(17) -0.0074(18)
C7 0.013(2) 0.0095(18) 0.0138(19) -0.0006(15) 0.0015(15) -0.0005(15)
C8 0.016(2) 0.014(2) 0.0158(19) -0.0014(16) 0.0042(16) -0.0040(16)
C9 0.016(2) 0.0089(18) 0.0138(19) -0.0013(15) -0.0008(15) 0.0009(16)
C10 0.027(2) 0.024(2) 0.0148(19) -0.0082(17) 0.0036(17) -0.0107(19)
C11 0.024(2) 0.017(2) 0.018(2) -0.0079(16) 0.0018(17) -0.0068(17)
C12 0.019(2) 0.0117(19) 0.0103(18) -0.0024(15) 0.0017(15) -0.0044(16)
C13 0.019(2) 0.0112(19) 0.021(2) -0.0086(16) 0.0050(16) -0.0016(16)
C14 0.012(2) 0.0141(19) 0.0147(19) -0.0046(15) 0.0013(15) -0.0001(16)
C15 0.014(2) 0.020(2) 0.034(2) -0.0173(18) 0.0024(17) -0.0005(17)
C16 0.019(2) 0.030(2) 0.039(3) -0.020(2) 0.0119(19) -0.0133(19)
C17 0.029(3) 0.033(3) 0.030(2) -0.007(2) 0.0064(19) -0.012(2)
C18 0.018(2) 0.016(2) 0.019(2) -0.0005(16) -0.0023(16) -0.0058(17)
C19 0.023(2) 0.024(2) 0.024(2) 0.0026(18) -0.0009(18) -0.0095(19)
C20 0.037(3) 0.019(2) 0.021(2) -0.0091(17) 0.0035(19) -0.011(2)
C21 0.038(3) 0.026(2) 0.034(2) -0.014(2) 0.012(2) -0.008(2)
B1 0.014(2) 0.017(2) 0.019(2) -0.0087(18) 0.0032(18) -0.0069(19)

loop_
_atom_type_symbol
_atom_type_description
_atom_type_scat_dispersion_real
_atom_type_scat_dispersion_imag
_atom_type_scat_source
C C 0.0033 0.0016 'International Tables Vol C Tables 4.2.6.8 and 6.1.1.4'
H H 0.0000 0.0000 'International Tables Vol C Tables 4.2.6.8 and 6.1.1.4'
B B 0.0013 0.0007 'International Tables Vol C Tables 4.2.6.8 and 6.1.1.4'
Fe Fe 0.3463 0.8444 'International Tables Vol C Tables 4.2.6.8 and 6.1.1.4'
N N 0.0061 0.0033 'International Tables Vol C Tables 4.2.6.8 and 6.1.1.4'
S S 0.1246 0.1234 'International Tables Vol C Tables 4.2.6.8 and 6.1.1.4'
W W -0.8490 6.8722 'International Tables Vol C Tables 4.2.6.8 and 6.1.1.4'

loop_
_geom_angle_atom_site_label_1
_geom_angle_atom_site_label_2
_geom_angle_atom_site_label_3
_geom_angle
N12 W2 S7 83.08(7)
N12 W2 N10 82.30(10)
S7 W2 N10 89.12(7)
N12 W2 S9 85.24(7)
S7 W2 S9 104.55(3)
N10 W2 S9 160.25(7)
N12 W2 N8 82.94(10)
S7 W2 N8 161.13(7)
N10 W2 N8 76.49(9)
S9 W2 N8 86.85(7)
N12 W2 S8 169.59(7)
S7 W2 S8 102.01(3)
N10 W2 S8 88.67(7)
S9 W2 S8 102.02(3)
N8 W2 S8 89.95(7)
N12 W2 Fe4 136.12(7)
S7 W2 Fe4 98.28(3)
N10 W2 Fe4 141.36(7)
S9 W2 Fe4 51.74(3)
N8 W2 Fe4 100.58(7)
S8 W2 Fe4 52.69(2)
N12 W2 Fe3 134.09(7)
S7 W2 Fe3 51.47(2)
N10 W2 Fe3 100.80(7)
S9 W2 Fe3 98.87(3)
N8 W2 Fe3 142.69(7)
S8 W2 Fe3 52.75(2)
Fe4 W2 Fe3 58.274(15)
S7 Fe3 S10 119.36(4)
S7 Fe3 S8 106.53(4)
S10 Fe3 S8 111.57(4)
S7 Fe3 S11 104.69(4)
S10 Fe3 S11 106.37(4)
S8 Fe3 S11 107.61(4)
S7 Fe3 Fe4 101.86(3)
S10 Fe3 Fe4 138.65(3)
S8 Fe3 Fe4 54.39(3)
S11 Fe3 Fe4 56.16(2)
S7 Fe3 W2 53.42(2)
S10 Fe3 W2 149.50(3)
S8 Fe3 W2 55.51(2)
S11 Fe3 W2 104.03(3)
Fe4 Fe3 W2 60.760(16)
S9 Fe4 S12B 118.0(4)
S9 Fe4 S8 106.92(4)
S12B Fe4 S8 114.9(2)
S9 Fe4 S12A 123.1(2)
S12B Fe4 S12A 7.6(3)
S8 Fe4 S12A 107.31(11)
S9 Fe4 S11 105.33(4)
S12B Fe4 S11 102.8(4)
S8 Fe4 S11 107.93(4)
S12A Fe4 S11 105.5(2)
S9 Fe4 Fe3 102.83(3)
S12B Fe4 Fe3 138.4(4)
S8 Fe4 Fe3 54.58(3)
S12A Fe4 Fe3 134.1(2)
S11 Fe4 Fe3 56.30(3)
S9 Fe4 W2 53.93(2)
S12B Fe4 W2 152.9(4)
S8 Fe4 W2 55.64(2)
S12A Fe4 W2 149.25(19)
S11 Fe4 W2 104.31(3)
Fe3 Fe4 W2 60.966(18)
Fe3 S7 W2 75.11(3)
Fe4 S8 Fe3 71.04(3)
Fe4 S8 W2 71.67(3)
Fe3 S8 W2 71.74(3)
Fe4 S9 W2 74.34(3)
C37 S10 Fe3 100.41(12)
C39 S11 Fe4 106.77(12)
C39 S11 Fe3 109.18(12)
Fe4 S11 Fe3 67.54(3)
C41A S12A Fe4 99.7(4)
C41B S12B Fe4 99.7(8)
C23 N7 N8 110.3(3)
C23 N7 B2 128.3(3)
N8 N7 B2 121.0(3)
C25 N8 N7 105.9(3)
C25 N8 W2 134.4(2)
N7 N8 W2 118.72(19)
C28 N9 N10 110.0(3)
C28 N9 B2 128.3(3)
N10 N9 B2 121.7(3)
C30 N10 N9 105.8(3)
C30 N10 W2 134.4(2)
N9 N10 W2 119.8(2)
C33 N11 N12 110.2(3)
C33 N11 B2 128.9(3)
N12 N11 B2 120.8(3)
C35 N12 N11 106.6(3)
C35 N12 W2 132.2(2)
N11 N12 W2 121.0(2)
C23 C22 H22A 109.5
C23 C22 H22B 109.5
H22A C22 H22B 109.5
C23 C22 H22C 109.5
H22A C22 H22C 109.5
H22B C22 H22C 109.5
N7 C23 C24 107.5(3)
N7 C23 C22 123.1(3)
C24 C23 C22 129.4(3)
C23 C24 C25 106.0(3)
C23 C24 H24 127.0
C25 C24 H24 127.0
N8 C25 C24 110.3(3)
N8 C25 C26 124.2(3)
C24 C25 C26 125.4(3)
C25 C26 H26A 109.5
C25 C26 H26B 109.5
H26A C26 H26B 109.5
C25 C26 H26C 109.5
H26A C26 H26C 109.5
H26B C26 H26C 109.5
C28 C27 H27A 109.5
C28 C27 H27B 109.5
H27A C27 H27B 109.5
C28 C27 H27C 109.5
H27A C27 H27C 109.5
H27B C27 H27C 109.5
N9 C28 C29 107.6(3)
N9 C28 C27 122.5(3)
C29 C28 C27 129.9(3)
C28 C29 C30 106.9(3)
C28 C29 H29 126.6
C30 C29 H29 126.6
N10 C30 C29 109.7(3)
N10 C30 C31 124.8(3)
C29 C30 C31 125.6(3)
C30 C31 H31A 109.5
C30 C31 H31B 109.5
H31A C31 H31B 109.5
C30 C31 H31C 109.5
H31A C31 H31C 109.5
H31B C31 H31C 109.5
C33 C32 H32A 109.5
C33 C32 H32B 109.5
H32A C32 H32B 109.5
C33 C32 H32C 109.5
H32A C32 H32C 109.5
H32B C32 H32C 109.5
N11 C33 C34 107.2(3)
N11 C33 C32 123.1(3)
C34 C33 C32 129.7(3)
C33 C34 C35 107.2(3)
C33 C34 H34 126.4
C35 C34 H34 126.4
N12 C35 C34 108.9(3)
N12 C35 C36 125.3(3)
C34 C35 C36 125.7(3)
C35 C36 H36A 109.5
C35 C36 H36B 109.5
H36A C36 H36B 109.5
C35 C36 H36C 109.5
H36A C36 H36C 109.5
H36B C36 H36C 109.5
C38 C37 S10 113.7(2)
C38 C37 H37A 108.8
S10 C37 H37A 108.8
C38 C37 H37B 108.8
S10 C37 H37B 108.8
H37A C37 H37B 107.7
C37 C38 H38A 109.5
C37 C38 H38B 109.5
H38A C38 H38B 109.5
C37 C38 H38C 109.5
H38A C38 H38C 109.5
H38B C38 H38C 109.5
C40 C39 S11 111.7(3)
C40 C39 H39A 109.3
S11 C39 H39A 109.3
C40 C39 H39B 109.3
S11 C39 H39B 109.3
H39A C39 H39B 107.9
C39 C40 H40A 109.5
C39 C40 H40B 109.5
H40A C40 H40B 109.5
C39 C40 H40C 109.5
H40A C40 H40C 109.5
H40B C40 H40C 109.5
C42A C41A S12A 113.0(5)
C42A C41A H41A 109.0
S12A C41A H41A 109.0
C42A C41A H41B 109.0
S12A C41A H41B 109.0
H41A C41A H41B 107.8
C42B C41B S12B 112.7(9)
C42B C41B H41C 109.0
S12B C41B H41C 109.0
C42B C41B H41D 109.0
S12B C41B H41D 109.0
H41C C41B H41D 107.8
C41B C42B H42D 109.5
C41B C42B H42E 109.5
H42D C42B H42E 109.5
C41B C42B H42F 109.5
H42D C42B H42F 109.5
H42E C42B H42F 109.5
N11 B2 N9 109.8(3)
N11 B2 N7 109.9(3)
N9 B2 N7 106.8(3)
N11 B2 H2 110.0
N9 B2 H2 110.2
N7 B2 H2 110.2
C53 N13 C57 107.7(3)
C53 N13 C51 110.6(3)
C57 N13 C51 110.0(3)
C53 N13 C55 110.4(3)
C57 N13 C55 111.2(3)
C51 N13 C55 107.0(3)
C52 C51 N13 114.7(3)
C52 C51 H51A 108.6
N13 C51 H51A 108.6
C52 C51 H51B 108.6
N13 C51 H51B 108.6
H51A C51 H51B 107.6
C51 C52 H52A 109.5
C51 C52 H52B 109.5
H52A C52 H52B 109.5
C51 C52 H52C 109.5
H52A C52 H52C 109.5
H52B C52 H52C 109.5
C54 C53 N13 115.6(3)
C54 C53 H53A 108.4
N13 C53 H53A 108.4
C54 C53 H53B 108.4
N13 C53 H53B 108.4
H53A C53 H53B 107.4
C53 C54 H54A 109.5
C53 C54 H54B 109.5
H54A C54 H54B 109.5
C53 C54 H54C 109.5
H54A C54 H54C 109.5
H54B C54 H54C 109.5
C56 C55 N13 114.4(3)
C56 C55 H55A 108.7
N13 C55 H55A 108.7
C56 C55 H55B 108.7
N13 C55 H55B 108.7
H55A C55 H55B 107.6
C55 C56 H56A 109.5
C55 C56 H56B 109.5
H56A C56 H56B 109.5
C55 C56 H56C 109.5
H56A C56 H56C 109.5
H56B C56 H56C 109.5
N13 C57 C58 115.7(3)
N13 C57 H57A 108.4
C58 C57 H57A 108.4
N13 C57 H57B 108.4
C58 C57 H57B 108.4
H57A C57 H57B 107.4
C57 C58 H58A 109.5
C57 C58 H58B 109.5
H58A C58 H58B 109.5
C57 C58 H58C 109.5
H58A C58 H58C 109.5
H58B C58 H58C 109.5
C61 N14 C63 111.3(3)
C61 N14 C65 106.8(3)
C63 N14 C65 111.1(3)
C61 N14 C67 110.9(3)
C63 N14 C67 106.0(3)
C65 N14 C67 110.8(3)
N14 C61 C62 114.6(3)
N14 C61 H61A 108.6
C62 C61 H61A 108.6
N14 C61 H61B 108.6
C62 C61 H61B 108.6
H61A C61 H61B 107.6
C61 C62 H62A 109.5
C61 C62 H62B 109.5
H62A C62 H62B 109.5
C61 C62 H62C 109.5
H62A C62 H62C 109.5
H62B C62 H62C 109.5
C64 C63 N14 114.9(3)
C64 C63 H63A 108.5
N14 C63 H63A 108.5
C64 C63 H63B 108.5
N14 C63 H63B 108.5
H63A C63 H63B 107.5
C63 C64 H64A 109.5
C63 C64 H64B 109.5
H64A C64 H64B 109.5
C63 C64 H64C 109.5
H64A C64 H64C 109.5
H64B C64 H64C 109.5
N14 C65 C66 115.3(3)
N14 C65 H65A 108.5
C66 C65 H65A 108.5
N14 C65 H65B 108.5
C66 C65 H65B 108.5
H65A C65 H65B 107.5
C65 C66 H66A 109.5
C65 C66 H66B 109.5
H66A C66 H66B 109.5
C65 C66 H66C 109.5
H66A C66 H66C 109.5
H66B C66 H66C 109.5
C68 C67 N14 115.1(3)
C68 C67 H67A 108.5
N14 C67 H67A 108.5
C68 C67 H67B 108.5
N14 C67 H67B 108.5
H67A C67 H67B 107.5
C67 C68 H68A 109.5
C67 C68 H68B 109.5
H68A C68 H68B 109.5
C67 C68 H68C 109.5
H68A C68 H68C 109.5
H68B C68 H68C 109.5
N2 W1 S1 83.02(7)
N2 W1 N6 82.52(10)
S1 W1 N6 88.96(7)
N2 W1 N4 83.10(10)
S1 W1 N4 160.67(7)
N6 W1 N4 75.94(9)
N2 W1 S3 84.53(7)
S1 W1 S3 104.47(3)
N6 W1 S3 160.06(7)
N4 W1 S3 87.51(7)
N2 W1 S2 170.12(7)
S1 W1 S2 102.34(3)
N6 W1 S2 89.24(7)
N4 W1 S2 89.65(7)
S3 W1 S2 101.90(3)
N2 W1 Fe1 134.10(7)
S1 W1 Fe1 51.57(2)
N6 W1 Fe1 100.72(7)
N4 W1 Fe1 142.48(7)
S3 W1 Fe1 99.19(3)
S2 W1 Fe1 52.83(2)
N2 W1 Fe2 135.27(7)
S1 W1 Fe2 98.36(3)
N6 W1 Fe2 141.98(7)
N4 W1 Fe2 100.97(7)
S3 W1 Fe2 51.61(3)
S2 W1 Fe2 52.74(2)
Fe1 W1 Fe2 58.621(15)
S1 Fe1 S4 117.92(4)
S1 Fe1 S2 107.00(4)
S4 Fe1 S2 112.89(4)
S1 Fe1 S5 104.82(4)
S4 Fe1 S5 106.30(4)
S2 Fe1 S5 107.14(4)
S1 Fe1 Fe2 101.74(3)
S4 Fe1 Fe2 140.10(3)
S2 Fe1 Fe2 54.33(3)
S5 Fe1 Fe2 55.97(3)
S1 Fe1 W1 53.58(3)
S4 Fe1 W1 149.37(3)
S2 Fe1 W1 55.66(3)
S5 Fe1 W1 104.30(3)
Fe2 Fe1 W1 60.826(17)
S3 Fe2 S2 106.89(4)
S3 Fe2 S6 118.54(4)
S2 Fe2 S6 111.13(4)
S3 Fe2 S5 106.01(4)
S2 Fe2 S5 107.30(4)
S6 Fe2 S5 106.37(4)
S3 Fe2 Fe1 102.72(3)
S2 Fe2 Fe1 54.30(3)
S6 Fe2 Fe1 138.66(4)
S5 Fe2 Fe1 56.16(3)
S3 Fe2 W1 54.04(2)
S2 Fe2 W1 55.53(2)
S6 Fe2 W1 149.23(3)
S5 Fe2 W1 104.24(3)
Fe1 Fe2 W1 60.553(17)
Fe1 S1 W1 74.85(3)
Fe1 S2 Fe2 71.37(3)
Fe1 S2 W1 71.51(3)
Fe2 S2 W1 71.72(3)
Fe2 S3 W1 74.35(3)
C16 S4 Fe1 100.52(13)
C18 S5 Fe2 106.27(11)
C18 S5 Fe1 109.64(12)
Fe2 S5 Fe1 67.87(3)
C20 S6 Fe2 102.85(12)
C2 N1 N2 110.0(3)
C2 N1 B1 129.8(3)
N2 N1 B1 120.2(3)
C4 N2 N1 106.1(3)
C4 N2 W1 132.5(2)
N1 N2 W1 121.4(2)
C7 N3 N4 110.2(3)
C7 N3 B1 129.1(3)
N4 N3 B1 120.4(3)
C9 N4 N3 105.7(3)
C9 N4 W1 134.0(2)
N3 N4 W1 119.75(19)
C12 N5 N6 110.3(3)
C12 N5 B1 128.5(3)
N6 N5 B1 121.1(3)
C14 N6 N5 106.0(3)
C14 N6 W1 133.9(2)
N5 N6 W1 120.1(2)
C2 C1 H1A 109.5
C2 C1 H1B 109.5
H1A C1 H1B 109.5
C2 C1 H1C 109.5
H1A C1 H1C 109.5
H1B C1 H1C 109.5
N1 C2 C3 107.5(3)
N1 C2 C1 122.8(3)
C3 C2 C1 129.7(3)
C2 C3 C4 106.7(3)
C2 C3 H3 126.7
C4 C3 H3 126.7
N2 C4 C3 109.7(3)
N2 C4 C5 124.7(3)
C3 C4 C5 125.5(3)
C4 C5 H5A 109.5
C4 C5 H5B 109.5
H5A C5 H5B 109.5
C4 C5 H5C 109.5
H5A C5 H5C 109.5
H5B C5 H5C 109.5
C7 C6 H6A 109.5
C7 C6 H6B 109.5
H6A C6 H6B 109.5
C7 C6 H6C 109.5
H6A C6 H6C 109.5
H6B C6 H6C 109.5
N3 C7 C8 107.8(3)
N3 C7 C6 122.8(3)
C8 C7 C6 129.3(3)
C7 C8 C9 106.4(3)
C7 C8 H8 126.8
C9 C8 H8 126.8
N4 C9 C8 109.9(3)
N4 C9 C10 124.9(3)
C8 C9 C10 125.2(3)
C9 C10 H10A 109.5
C9 C10 H10B 109.5
H10A C10 H10B 109.5
C9 C10 H10C 109.5
H10A C10 H10C 109.5
H10B C10 H10C 109.5
C12 C11 H11A 109.5
C12 C11 H11B 109.5
H11A C11 H11B 109.5
C12 C11 H11C 109.5
H11A C11 H11C 109.5
H11B C11 H11C 109.5
N5 C12 C13 107.6(3)
N5 C12 C11 123.5(3)
C13 C12 C11 128.8(3)
C12 C13 C14 106.7(3)
C12 C13 H13 126.7
C14 C13 H13 126.7
N6 C14 C13 109.5(3)
N6 C14 C15 125.3(3)
C13 C14 C15 125.2(3)
C14 C15 H15A 109.5
C14 C15 H15B 109.5
H15A C15 H15B 109.5
C14 C15 H15C 109.5
H15A C15 H15C 109.5
H15B C15 H15C 109.5
C17 C16 S4 114.5(3)
C17 C16 H16A 108.6
S4 C16 H16A 108.6
C17 C16 H16B 108.6
S4 C16 H16B 108.6
H16A C16 H16B 107.6
C16 C17 H17A 109.5
C16 C17 H17B 109.5
H17A C17 H17B 109.5
C16 C17 H17C 109.5
H17A C17 H17C 109.5
H17B C17 H17C 109.5
C19 C18 S5 112.9(3)
C19 C18 H18A 109.0
S5 C18 H18A 109.0
C19 C18 H18B 109.0
S5 C18 H18B 109.0
H18A C18 H18B 107.8
C18 C19 H19A 109.5
C18 C19 H19B 109.5
H19A C19 H19B 109.5
C18 C19 H19C 109.5
H19A C19 H19C 109.5
H19B C19 H19C 109.5
C21 C20 S6 113.4(3)
C21 C20 H20A 108.9
S6 C20 H20A 108.9
C21 C20 H20B 108.9
S6 C20 H20B 108.9
H20A C20 H20B 107.7
C20 C21 H21A 109.5
C20 C21 H21B 109.5
H21A C21 H21B 109.5
C20 C21 H21C 109.5
H21A C21 H21C 109.5
H21B C21 H21C 109.5
N5 B1 N1 110.0(3)
N5 B1 N3 108.0(3)
N1 B1 N3 109.5(3)
N5 B1 H1 109.8
N1 B1 H1 109.7
N3 B1 H1 109.8

loop_
_geom_bond_atom_site_label_1
_geom_bond_atom_site_label_2
_geom_bond_distance
W2 N12 2.268(3)
W2 S7 2.2703(9)
W2 N10 2.282(3)
W2 S9 2.2889(9)
W2 N8 2.307(3)
W2 S8 2.3713(9)
W2 Fe4 2.7267(6)
W2 Fe3 2.7322(6)
Fe3 S7 2.2115(10)
Fe3 S10 2.2777(11)
Fe3 S8 2.2902(10)
Fe3 S11 2.3928(10)
Fe3 Fe4 2.6580(7)
Fe4 S9 2.2235(11)
Fe4 S12B 2.28(2)
Fe4 S8 2.2848(10)
Fe4 S12A 2.314(10)
Fe4 S11 2.3889(10)
S10 C37 1.839(4)
S11 C39 1.840(3)
S12A C41A 1.853(7)
S12B C41B 1.852(12)
N7 C23 1.347(4)
N7 N8 1.379(4)
N7 B2 1.537(4)
N8 C25 1.340(4)
N9 C28 1.356(4)
N9 N10 1.382(4)
N9 B2 1.537(5)
N10 C30 1.354(4)
N11 C33 1.350(4)
N11 N12 1.377(4)
N11 B2 1.514(5)
N12 C35 1.348(4)
C22 C23 1.494(4)
C22 H22A 0.9600
C22 H22B 0.9600
C22 H22C 0.9600
C23 C24 1.381(4)
C24 C25 1.389(5)
C24 H24 0.9300
C25 C26 1.491(4)
C26 H26A 0.9600
C26 H26B 0.9600
C26 H26C 0.9600
C27 C28 1.492(4)
C27 H27A 0.9600
C27 H27B 0.9600
C27 H27C 0.9600
C28 C29 1.367(5)
C29 C30 1.390(4)
C29 H29 0.9300
C30 C31 1.489(4)
C31 H31A 0.9600
C31 H31B 0.9600
C31 H31C 0.9600
C32 C33 1.496(4)
C32 H32A 0.9600
C32 H32B 0.9600
C32 H32C 0.9600
C33 C34 1.374(4)
C34 C35 1.394(4)
C34 H34 0.9300
C35 C36 1.504(4)
C36 H36A 0.9600
C36 H36B 0.9600
C36 H36C 0.9600
C37 C38 1.510(5)
C37 H37A 0.9700
C37 H37B 0.9700
C38 H38A 0.9600
C38 H38B 0.9600
C38 H38C 0.9600
C39 C40 1.511(5)
C39 H39A 0.9700
C39 H39B 0.9700
C40 H40A 0.9600
C40 H40B 0.9600
C40 H40C 0.9600
C41A C42A 1.530(8)
C41A H41A 0.9700
C41A H41B 0.9700
C41B C42B 1.527(14)
C41B H41C 0.9700
C41B H41D 0.9700
C42A H42A 0.9600
C42A H42B 0.9600
C42A H42C 0.9600
C42B H42D 0.9600
C42B H42E 0.9600
C42B H42F 0.9600
B2 H2 0.9799
N13 C53 1.514(4)
N13 C57 1.517(4)
N13 C51 1.520(4)
N13 C55 1.522(4)
C51 C52 1.513(5)
C51 H51A 0.9700
C51 H51B 0.9700
C52 H52A 0.9600
C52 H52B 0.9600
C52 H52C 0.9600
C53 C54 1.508(5)
C53 H53A 0.9700
C53 H53B 0.9700
C54 H54A 0.9600
C54 H54B 0.9600
C54 H54C 0.9600
C55 C56 1.519(5)
C55 H55A 0.9700
C55 H55B 0.9700
C56 H56A 0.9600
C56 H56B 0.9600
C56 H56C 0.9600
C57 C58 1.517(5)
C57 H57A 0.9700
C57 H57B 0.9700
C58 H58A 0.9600
C58 H58B 0.9600
C58 H58C 0.9600
N14 C61 1.512(4)
N14 C63 1.517(4)
N14 C65 1.520(4)
N14 C67 1.525(4)
C61 C62 1.515(5)
C61 H61A 0.9700
C61 H61B 0.9700
C62 H62A 0.9600
C62 H62B 0.9600
C62 H62C 0.9600
C63 C64 1.510(5)
C63 H63A 0.9700
C63 H63B 0.9700
C64 H64A 0.9600
C64 H64B 0.9600
C64 H64C 0.9600
C65 C66 1.521(5)
C65 H65A 0.9700
C65 H65B 0.9700
C66 H66A 0.9600
C66 H66B 0.9600
C66 H66C 0.9600
C67 C68 1.515(4)
C67 H67A 0.9700
C67 H67B 0.9700
C68 H68A 0.9600
C68 H68B 0.9600
C68 H68C 0.9600
W1 N2 2.255(3)
W1 S1 2.2702(9)
W1 N6 2.283(3)
W1 N4 2.290(3)
W1 S3 2.2950(9)
W1 S2 2.3707(9)
W1 Fe1 2.7231(7)
W1 Fe2 2.7303(6)
Fe1 S1 2.2099(10)
Fe1 S4 2.2733(11)
Fe1 S2 2.2879(10)
Fe1 S5 2.3937(10)
Fe1 Fe2 2.6697(7)
Fe2 S3 2.2223(11)
Fe2 S2 2.2887(11)
Fe2 S6 2.3000(10)
Fe2 S5 2.3882(10)
S4 C16 1.836(4)
S5 C18 1.842(3)
S6 C20 1.830(4)
N1 C2 1.353(4)
N1 N2 1.385(3)
N1 B1 1.523(5)
N2 C4 1.349(4)
N3 C7 1.352(4)
N3 N4 1.380(4)
N3 B1 1.536(4)
N4 C9 1.357(4)
N5 C12 1.349(4)
N5 N6 1.381(4)
N5 B1 1.520(5)
N6 C14 1.349(4)
C1 C2 1.489(4)
C1 H1A 0.9600
C1 H1B 0.9600
C1 H1C 0.9600
C2 C3 1.378(5)
C3 C4 1.393(5)
C3 H3 0.9300
C4 C5 1.497(4)
C5 H5A 0.9600
C5 H5B 0.9600
C5 H5C 0.9600
C6 C7 1.493(5)
C6 H6A 0.9600
C6 H6B 0.9600
C6 H6C 0.9600
C7 C8 1.375(4)
C8 C9 1.392(5)
C8 H8 0.9300
C9 C10 1.500(4)
C10 H10A 0.9600
C10 H10B 0.9600
C10 H10C 0.9600
C11 C12 1.500(4)
C11 H11A 0.9600
C11 H11B 0.9600
C11 H11C 0.9600
C12 C13 1.371(5)
C13 C14 1.397(4)
C13 H13 0.9300
C14 C15 1.491(5)
C15 H15A 0.9600
C15 H15B 0.9600
C15 H15C 0.9600
C16 C17 1.512(5)
C16 H16A 0.9700
C16 H16B 0.9700
C17 H17A 0.9600
C17 H17B 0.9600
C17 H17C 0.9600
C18 C19 1.516(4)
C18 H18A 0.9700
C18 H18B 0.9700
C19 H19A 0.9600
C19 H19B 0.9600
C19 H19C 0.9600
C20 C21 1.519(5)
C20 H20A 0.9700
C20 H20B 0.9700
C21 H21A 0.9600
C21 H21B 0.9600
C21 H21C 0.9600
B1 H1 0.9804

loop_
_geom_torsion_atom_site_label_1
_geom_torsion_atom_site_label_2
_geom_torsion_atom_site_label_3
_geom_torsion_atom_site_label_4
_geom_torsion
N12 W2 Fe3 S7 -9.61(10)
N10 W2 Fe3 S7 80.09(7)
S9 W2 Fe3 S7 -101.58(4)
N8 W2 Fe3 S7 161.93(11)
S8 W2 Fe3 S7 160.02(4)
Fe4 W2 Fe3 S7 -135.13(3)
N12 W2 Fe3 S10 -96.35(11)
S7 W2 Fe3 S10 -86.74(7)
N10 W2 Fe3 S10 -6.64(9)
S9 W2 Fe3 S10 171.68(6)
N8 W2 Fe3 S10 75.19(13)
S8 W2 Fe3 S10 73.29(7)
Fe4 W2 Fe3 S10 138.13(7)
N12 W2 Fe3 S8 -169.63(10)
S7 W2 Fe3 S8 -160.02(4)
N10 W2 Fe3 S8 -79.93(7)
S9 W2 Fe3 S8 98.39(4)
N8 W2 Fe3 S8 1.91(11)
Fe4 W2 Fe3 S8 64.84(3)
N12 W2 Fe3 S11 88.44(10)
S7 W2 Fe3 S11 98.05(4)
N10 W2 Fe3 S11 178.14(7)
S9 W2 Fe3 S11 -3.53(3)
N8 W2 Fe3 S11 -100.02(11)
S8 W2 Fe3 S11 -101.93(4)
Fe4 W2 Fe3 S11 -37.09(3)
N12 W2 Fe3 Fe4 125.52(9)
S7 W2 Fe3 Fe4 135.13(3)
N10 W2 Fe3 Fe4 -144.77(7)
S9 W2 Fe3 Fe4 33.55(3)
N8 W2 Fe3 Fe4 -62.94(11)
S8 W2 Fe3 Fe4 -64.84(3)
S7 Fe3 Fe4 S9 0.17(4)
S10 Fe3 Fe4 S9 175.65(5)
S8 Fe3 Fe4 S9 -101.80(4)
S11 Fe3 Fe4 S9 100.02(4)
W2 Fe3 Fe4 S9 -35.21(3)
S7 Fe3 Fe4 S12B -169.4(5)
S10 Fe3 Fe4 S12B 6.1(5)
S8 Fe3 Fe4 S12B 88.7(5)
S11 Fe3 Fe4 S12B -69.5(5)
W2 Fe3 Fe4 S12B 155.3(5)
S7 Fe3 Fe4 S8 101.96(4)
S10 Fe3 Fe4 S8 -82.56(6)
S11 Fe3 Fe4 S8 -158.18(4)
W2 Fe3 Fe4 S8 66.59(3)
S7 Fe3 Fe4 S12A -178.4(2)
S10 Fe3 Fe4 S12A -3.0(2)
S8 Fe3 Fe4 S12A 79.6(2)
S11 Fe3 Fe4 S12A -78.6(2)
W2 Fe3 Fe4 S12A 146.2(2)
S7 Fe3 Fe4 S11 -99.85(4)
S10 Fe3 Fe4 S11 75.63(6)
S8 Fe3 Fe4 S11 158.18(4)
W2 Fe3 Fe4 S11 -135.23(3)
S7 Fe3 Fe4 W2 35.37(3)
S10 Fe3 Fe4 W2 -149.15(5)
S8 Fe3 Fe4 W2 -66.59(3)
S11 Fe3 Fe4 W2 135.23(3)
N12 W2 Fe4 S9 13.43(10)
S7 W2 Fe4 S9 102.04(4)
N10 W2 Fe4 S9 -158.92(11)
N8 W2 Fe4 S9 -77.37(8)
S8 W2 Fe4 S9 -159.12(4)
Fe3 W2 Fe4 S9 135.93(3)
N12 W2 Fe4 S12B 95.0(6)
S7 W2 Fe4 S12B -176.4(6)
N10 W2 Fe4 S12B -77.4(7)
S9 W2 Fe4 S12B 81.6(6)
N8 W2 Fe4 S12B 4.2(6)
S8 W2 Fe4 S12B -77.6(6)
Fe3 W2 Fe4 S12B -142.5(6)
N12 W2 Fe4 S8 172.56(10)
S7 W2 Fe4 S8 -98.83(4)
N10 W2 Fe4 S8 0.20(11)
S9 W2 Fe4 S8 159.12(4)
N8 W2 Fe4 S8 81.75(8)
Fe3 W2 Fe4 S8 -64.94(3)
N12 W2 Fe4 S12A 108.9(3)
S7 W2 Fe4 S12A -162.5(3)
N10 W2 Fe4 S12A -63.4(3)
S9 W2 Fe4 S12A 95.5(3)
N8 W2 Fe4 S12A 18.1(3)
S8 W2 Fe4 S12A -63.6(3)
Fe3 W2 Fe4 S12A -128.6(3)
N12 W2 Fe4 S11 -85.29(10)
S7 W2 Fe4 S11 3.31(4)
N10 W2 Fe4 S11 102.35(11)
S9 W2 Fe4 S11 -98.73(4)
N8 W2 Fe4 S11 -176.10(7)
S8 W2 Fe4 S11 102.15(4)
Fe3 W2 Fe4 S11 37.21(3)
N12 W2 Fe4 Fe3 -122.50(10)
S7 W2 Fe4 Fe3 -33.89(3)
N10 W2 Fe4 Fe3 65.14(11)
S9 W2 Fe4 Fe3 -135.93(3)
N8 W2 Fe4 Fe3 146.69(7)
S8 W2 Fe4 Fe3 64.94(3)
S10 Fe3 S7 W2 144.45(4)
S8 Fe3 S7 W2 17.08(4)
S11 Fe3 S7 W2 -96.76(3)
Fe4 Fe3 S7 W2 -38.98(3)
N12 W2 S7 Fe3 173.06(7)
N10 W2 S7 Fe3 -104.59(7)
S9 W2 S7 Fe3 89.83(3)
N8 W2 S7 Fe3 -144.5(2)
S8 W2 S7 Fe3 -16.14(3)
Fe4 W2 S7 Fe3 37.33(3)
S9 Fe4 S8 Fe3 93.92(4)
S12B Fe4 S8 Fe3 -133.0(5)
S12A Fe4 S8 Fe3 -132.3(2)
S11 Fe4 S8 Fe3 -18.96(4)
W2 Fe4 S8 Fe3 76.40(3)
S9 Fe4 S8 W2 17.52(3)
S12B Fe4 S8 W2 150.6(5)
S12A Fe4 S8 W2 151.3(2)
S11 Fe4 S8 W2 -95.36(3)
Fe3 Fe4 S8 W2 -76.40(3)
S7 Fe3 S8 Fe4 -92.93(4)
S10 Fe3 S8 Fe4 135.22(4)
S11 Fe3 S8 Fe4 18.90(4)
W2 Fe3 S8 Fe4 -76.30(3)
S7 Fe3 S8 W2 -16.63(3)
S10 Fe3 S8 W2 -148.48(3)
S11 Fe3 S8 W2 95.20(3)
Fe4 Fe3 S8 W2 76.30(3)
N12 W2 S8 Fe4 -150.2(4)
S7 W2 S8 Fe4 91.31(3)
N10 W2 S8 Fe4 -179.87(7)
S9 W2 S8 Fe4 -16.62(3)
N8 W2 S8 Fe4 -103.39(7)
Fe3 W2 S8 Fe4 75.46(3)
N12 W2 S8 Fe3 134.3(4)
S7 W2 S8 Fe3 15.86(3)
N10 W2 S8 Fe3 104.67(7)
S9 W2 S8 Fe3 -92.08(3)
N8 W2 S8 Fe3 -178.84(7)
Fe4 W2 S8 Fe3 -75.46(3)
S12B Fe4 S9 W2 -149.3(4)
S8 Fe4 S9 W2 -17.91(3)
S12A Fe4 S9 W2 -142.60(19)
S11 Fe4 S9 W2 96.74(3)
Fe3 Fe4 S9 W2 38.58(3)
N12 W2 S9 Fe4 -170.70(7)
S7 W2 S9 Fe4 -89.12(3)
N10 W2 S9 Fe4 138.3(2)
N8 W2 S9 Fe4 106.12(7)
S8 W2 S9 Fe4 16.84(3)
Fe3 W2 S9 Fe4 -36.78(3)
S7 Fe3 S10 C37 45.73(12)
S8 Fe3 S10 C37 170.71(11)
S11 Fe3 S10 C37 -72.21(12)
Fe4 Fe3 S10 C37 -129.20(12)
W2 Fe3 S10 C37 112.63(12)
S9 Fe4 S11 C39 8.89(12)
S12B Fe4 S11 C39 -115.3(3)
S8 Fe4 S11 C39 122.84(12)
S12A Fe4 S11 C39 -122.67(18)
Fe3 Fe4 S11 C39 104.28(12)
W2 Fe4 S11 C39 64.82(12)
S9 Fe4 S11 Fe3 -95.39(4)
S12B Fe4 S11 Fe3 140.4(3)
S8 Fe4 S11 Fe3 18.56(4)
S12A Fe4 S11 Fe3 133.04(14)
W2 Fe4 S11 Fe3 -39.46(3)
S7 Fe3 S11 C39 -6.17(12)
S10 Fe3 S11 C39 121.07(12)
S8 Fe3 S11 C39 -119.24(12)
Fe4 Fe3 S11 C39 -100.76(12)
W2 Fe3 S11 C39 -61.45(12)
S7 Fe3 S11 Fe4 94.59(4)
S10 Fe3 S11 Fe4 -138.16(4)
S8 Fe3 S11 Fe4 -18.48(4)
W2 Fe3 S11 Fe4 39.31(3)
S9 Fe4 S12A C41A -76.1(4)
S12B Fe4 S12A C41A -26(5)
S8 Fe4 S12A C41A 159.4(3)
S11 Fe4 S12A C41A 44.5(4)
Fe3 Fe4 S12A C41A 102.3(3)
W2 Fe4 S12A C41A -149.8(3)
S9 Fe4 S12B C41B -53.7(9)
S8 Fe4 S12B C41B 178.6(6)
S12A Fe4 S12B C41B 173(6)
S11 Fe4 S12B C41B 61.7(8)
Fe3 Fe4 S12B C41B 114.7(6)
W2 Fe4 S12B C41B -118.6(6)
C23 N7 N8 C25 0.9(4)
B2 N7 N8 C25 -172.8(3)
C23 N7 N8 W2 -169.2(2)
B2 N7 N8 W2 17.2(4)
N12 W2 N8 C25 -137.8(3)
S7 W2 N8 C25 179.7(2)
N10 W2 N8 C25 138.4(3)
S9 W2 N8 C25 -52.3(3)
S8 W2 N8 C25 49.8(3)
Fe4 W2 N8 C25 -2.1(3)
Fe3 W2 N8 C25 48.3(4)
N12 W2 N8 N7 28.8(2)
S7 W2 N8 N7 -13.7(4)
N10 W2 N8 N7 -55.0(2)
S9 W2 N8 N7 114.4(2)
S8 W2 N8 N7 -143.6(2)
Fe4 W2 N8 N7 164.5(2)
Fe3 W2 N8 N7 -145.13(17)
C28 N9 N10 C30 0.0(3)
B2 N9 N10 C30 179.8(3)
C28 N9 N10 W2 -177.54(19)
B2 N9 N10 W2 2.3(4)
N12 W2 N10 C30 143.5(3)
S7 W2 N10 C30 60.4(3)
S9 W2 N10 C30 -165.1(2)
N8 W2 N10 C30 -131.9(3)
S8 W2 N10 C30 -41.7(3)
Fe4 W2 N10 C30 -41.8(3)
Fe3 W2 N10 C30 10.0(3)
N12 W2 N10 N9 -39.8(2)
S7 W2 N10 N9 -122.9(2)
S9 W2 N10 N9 11.5(4)
N8 W2 N10 N9 44.7(2)
S8 W2 N10 N9 135.0(2)
Fe4 W2 N10 N9 134.85(18)
Fe3 W2 N10 N9 -173.4(2)
C33 N11 N12 C35 1.1(3)
B2 N11 N12 C35 -176.5(3)
C33 N11 N12 W2 -174.8(2)
B2 N11 N12 W2 7.6(4)
S7 W2 N12 C35 -49.4(3)
N10 W2 N12 C35 -139.4(3)
S9 W2 N12 C35 55.9(3)
N8 W2 N12 C35 143.3(3)
S8 W2 N12 C35 -169.4(3)
Fe4 W2 N12 C35 45.4(3)
Fe3 W2 N12 C35 -41.8(3)
S7 W2 N12 N11 125.4(2)
N10 W2 N12 N11 35.4(2)
S9 W2 N12 N11 -129.3(2)
N8 W2 N12 N11 -41.9(2)
S8 W2 N12 N11 5.4(6)
Fe4 W2 N12 N11 -139.83(18)
Fe3 W2 N12 N11 132.97(19)
N8 N7 C23 C24 -1.3(4)
B2 N7 C23 C24 171.7(3)
N8 N7 C23 C22 177.3(3)
B2 N7 C23 C22 -9.6(5)
N7 C23 C24 C25 1.2(4)
C22 C23 C24 C25 -177.3(3)
N7 N8 C25 C24 -0.1(4)
W2 N8 C25 C24 167.7(2)
N7 N8 C25 C26 -178.8(3)
W2 N8 C25 C26 -11.0(5)
C23 C24 C25 N8 -0.7(4)
C23 C24 C25 C26 178.0(3)
N10 N9 C28 C29 0.5(4)
B2 N9 C28 C29 -179.3(3)
N10 N9 C28 C27 179.9(3)
B2 N9 C28 C27 0.1(5)
N9 C28 C29 C30 -0.8(4)
C27 C28 C29 C30 179.8(3)
N9 N10 C30 C29 -0.5(4)
W2 N10 C30 C29 176.5(2)
N9 N10 C30 C31 178.6(3)
W2 N10 C30 C31 -4.4(5)
C28 C29 C30 N10 0.8(4)
C28 C29 C30 C31 -178.3(3)
N12 N11 C33 C34 -1.8(4)
B2 N11 C33 C34 175.6(3)
N12 N11 C33 C32 176.7(3)
B2 N11 C33 C32 -5.9(5)
N11 C33 C34 C35 1.7(4)
C32 C33 C34 C35 -176.7(3)
N11 N12 C35 C34 0.0(4)
W2 N12 C35 C34 175.3(2)
N11 N12 C35 C36 -176.5(3)
W2 N12 C35 C36 -1.2(5)
C33 C34 C35 N12 -1.0(4)
C33 C34 C35 C36 175.4(3)
Fe3 S10 C37 C38 -79.7(3)
Fe4 S11 C39 C40 -147.9(2)
Fe3 S11 C39 C40 -76.4(3)
Fe4 S12A C41A C42A 59.6(6)
Fe4 S12B C41B C42B 79.5(11)
C33 N11 B2 N9 119.8(4)
N12 N11 B2 N9 -63.1(4)
C33 N11 B2 N7 -123.1(3)
N12 N11 B2 N7 54.1(4)
C28 N9 B2 N11 -123.1(3)
N10 N9 B2 N11 57.1(4)
C28 N9 B2 N7 117.9(3)
N10 N9 B2 N7 -61.9(4)
C23 N7 B2 N11 118.2(4)
N8 N7 B2 N11 -69.4(4)
C23 N7 B2 N9 -122.9(3)
N8 N7 B2 N9 49.5(4)
C53 N13 C51 C52 -61.6(4)
C57 N13 C51 C52 57.2(4)
C55 N13 C51 C52 178.1(3)
C57 N13 C53 C54 -179.6(3)
C51 N13 C53 C54 -59.4(4)
C55 N13 C53 C54 58.9(4)
C53 N13 C55 C56 58.0(4)
C57 N13 C55 C56 -61.4(4)
C51 N13 C55 C56 178.5(3)
C53 N13 C57 C58 174.8(3)
C51 N13 C57 C58 54.2(4)
C55 N13 C57 C58 -64.2(4)
C63 N14 C61 C62 61.2(4)
C65 N14 C61 C62 -177.3(3)
C67 N14 C61 C62 -56.6(4)
C61 N14 C63 C64 59.8(4)
C65 N14 C63 C64 -59.1(4)
C67 N14 C63 C64 -179.6(3)
C61 N14 C65 C66 -177.3(3)
C63 N14 C65 C66 -55.7(4)
C67 N14 C65 C66 61.8(4)
C61 N14 C67 C68 -55.3(4)
C63 N14 C67 C68 -176.3(3)
C65 N14 C67 C68 63.1(4)
N2 W1 Fe1 S1 -9.95(10)
N6 W1 Fe1 S1 79.99(7)
N4 W1 Fe1 S1 160.81(11)
S3 W1 Fe1 S1 -101.23(4)
S2 W1 Fe1 S1 160.76(4)
Fe2 W1 Fe1 S1 -134.55(3)
N2 W1 Fe1 S4 -93.98(11)
S1 W1 Fe1 S4 -84.03(7)
N6 W1 Fe1 S4 -4.04(9)
N4 W1 Fe1 S4 76.78(13)
S3 W1 Fe1 S4 174.74(7)
S2 W1 Fe1 S4 76.73(7)
Fe2 W1 Fe1 S4 141.42(7)
N2 W1 Fe1 S2 -170.71(10)
S1 W1 Fe1 S2 -160.76(4)
N6 W1 Fe1 S2 -80.77(7)
N4 W1 Fe1 S2 0.05(11)
S3 W1 Fe1 S2 98.02(4)
Fe2 W1 Fe1 S2 64.70(3)
N2 W1 Fe1 S5 88.10(10)
S1 W1 Fe1 S5 98.05(4)
N6 W1 Fe1 S5 178.04(7)
N4 W1 Fe1 S5 -101.14(11)
S3 W1 Fe1 S5 -3.18(3)
S2 W1 Fe1 S5 -101.20(4)
Fe2 W1 Fe1 S5 -36.50(3)
N2 W1 Fe1 Fe2 124.60(10)
S1 W1 Fe1 Fe2 134.55(3)
N6 W1 Fe1 Fe2 -145.46(7)
N4 W1 Fe1 Fe2 -64.64(11)
S3 W1 Fe1 Fe2 33.32(3)
S2 W1 Fe1 Fe2 -64.70(3)
S1 Fe1 Fe2 S3 0.82(4)
S4 Fe1 Fe2 S3 174.65(5)
S2 Fe1 Fe2 S3 -101.80(4)
S5 Fe1 Fe2 S3 100.89(4)
W1 Fe1 Fe2 S3 -35.04(3)
S1 Fe1 Fe2 S2 102.62(4)
S4 Fe1 Fe2 S2 -83.55(6)
S5 Fe1 Fe2 S2 -157.31(4)
W1 Fe1 Fe2 S2 66.76(3)
S1 Fe1 Fe2 S6 -175.70(5)
S4 Fe1 Fe2 S6 -1.87(8)
S2 Fe1 Fe2 S6 81.69(6)
S5 Fe1 Fe2 S6 -75.62(5)
W1 Fe1 Fe2 S6 148.45(5)
S1 Fe1 Fe2 S5 -100.08(4)
S4 Fe1 Fe2 S5 73.75(6)
S2 Fe1 Fe2 S5 157.31(4)
W1 Fe1 Fe2 S5 -135.93(3)
S1 Fe1 Fe2 W1 35.86(3)
S4 Fe1 Fe2 W1 -150.31(5)
S2 Fe1 Fe2 W1 -66.76(3)
S5 Fe1 Fe2 W1 135.93(3)
N2 W1 Fe2 S3 13.36(10)
S1 W1 Fe2 S3 101.87(4)
N6 W1 Fe2 S3 -159.03(11)
N4 W1 Fe2 S3 -77.88(8)
S2 W1 Fe2 S3 -158.94(4)
Fe1 W1 Fe2 S3 136.22(3)
N2 W1 Fe2 S2 172.31(10)
S1 W1 Fe2 S2 -99.19(4)
N6 W1 Fe2 S2 -0.08(11)
N4 W1 Fe2 S2 81.06(8)
S3 W1 Fe2 S2 158.94(4)
Fe1 W1 Fe2 S2 -64.83(3)
N2 W1 Fe2 S6 99.65(12)
S1 W1 Fe2 S6 -171.84(7)
N6 W1 Fe2 S6 -72.74(13)
N4 W1 Fe2 S6 8.41(10)
S3 W1 Fe2 S6 86.29(7)
S2 W1 Fe2 S6 -72.65(7)
Fe1 W1 Fe2 S6 -137.49(7)
N2 W1 Fe2 S5 -86.27(10)
S1 W1 Fe2 S5 2.23(4)
N6 W1 Fe2 S5 101.33(11)
N4 W1 Fe2 S5 -177.52(7)
S3 W1 Fe2 S5 -99.64(4)
S2 W1 Fe2 S5 101.42(4)
Fe1 W1 Fe2 S5 36.58(3)
N2 W1 Fe2 Fe1 -122.86(10)
S1 W1 Fe2 Fe1 -34.35(3)
N6 W1 Fe2 Fe1 64.75(11)
N4 W1 Fe2 Fe1 145.90(7)
S3 W1 Fe2 Fe1 -136.22(3)
S2 W1 Fe2 Fe1 64.83(3)
S4 Fe1 S1 W1 145.01(4)
S2 Fe1 S1 W1 16.53(4)
S5 Fe1 S1 W1 -97.03(3)
Fe2 Fe1 S1 W1 -39.46(3)
N2 W1 S1 Fe1 172.82(7)
N6 W1 S1 Fe1 -104.59(7)
N4 W1 S1 Fe1 -142.8(2)
S3 W1 S1 Fe1 90.34(3)
S2 W1 S1 Fe1 -15.59(3)
Fe2 W1 S1 Fe1 37.95(3)
S1 Fe1 S2 Fe2 -92.43(4)
S4 Fe1 S2 Fe2 136.23(4)
S5 Fe1 S2 Fe2 19.54(4)
W1 Fe1 S2 Fe2 -76.33(3)
S1 Fe1 S2 W1 -16.10(3)
S4 Fe1 S2 W1 -147.44(3)
S5 Fe1 S2 W1 95.88(3)
Fe2 Fe1 S2 W1 76.33(3)
S3 Fe2 S2 Fe1 93.74(4)
S6 Fe2 S2 Fe1 -135.51(4)
S5 Fe2 S2 Fe1 -19.61(4)
W1 Fe2 S2 Fe1 76.05(3)
S3 Fe2 S2 W1 17.69(3)
S6 Fe2 S2 W1 148.43(4)
S5 Fe2 S2 W1 -95.66(3)
Fe1 Fe2 S2 W1 -76.05(3)
N2 W1 S2 Fe1 137.5(4)
S1 W1 S2 Fe1 15.32(3)
N6 W1 S2 Fe1 104.09(7)
N4 W1 S2 Fe1 -179.97(7)
S3 W1 S2 Fe1 -92.58(3)
Fe2 W1 S2 Fe1 -75.86(3)
N2 W1 S2 Fe2 -146.7(4)
S1 W1 S2 Fe2 91.18(3)
N6 W1 S2 Fe2 179.95(7)
N4 W1 S2 Fe2 -104.11(7)
S3 W1 S2 Fe2 -16.73(3)
Fe1 W1 S2 Fe2 75.86(3)
S2 Fe2 S3 W1 -18.03(3)
S6 Fe2 S3 W1 -144.47(4)
S5 Fe2 S3 W1 96.20(3)
Fe1 Fe2 S3 W1 38.15(3)
N2 W1 S3 Fe2 -170.60(7)
S1 W1 S3 Fe2 -89.27(3)
N6 W1 S3 Fe2 139.7(2)
N4 W1 S3 Fe2 106.11(7)
S2 W1 S3 Fe2 16.99(3)
Fe1 W1 S3 Fe2 -36.75(3)
S1 Fe1 S4 C16 55.28(13)
S2 Fe1 S4 C16 -179.07(12)
S5 Fe1 S4 C16 -61.89(12)
Fe2 Fe1 S4 C16 -117.88(12)
W1 Fe1 S4 C16 120.20(13)
S3 Fe2 S5 C18 10.24(13)
S2 Fe2 S5 C18 124.18(12)
S6 Fe2 S5 C18 -116.80(12)
Fe1 Fe2 S5 C18 105.03(12)
W1 Fe2 S5 C18 66.36(12)
S3 Fe2 S5 Fe1 -94.79(4)
S2 Fe2 S5 Fe1 19.16(3)
S6 Fe2 S5 Fe1 138.17(4)
W1 Fe2 S5 Fe1 -38.67(3)
S1 Fe1 S5 C18 -5.82(12)
S4 Fe1 S5 C18 119.77(12)
S2 Fe1 S5 C18 -119.29(12)
Fe2 Fe1 S5 C18 -100.14(12)
W1 Fe1 S5 C18 -61.33(12)
S1 Fe1 S5 Fe2 94.32(4)
S4 Fe1 S5 Fe2 -140.09(4)
S2 Fe1 S5 Fe2 -19.14(4)
W1 Fe1 S5 Fe2 38.81(3)
S3 Fe2 S6 C20 -79.83(14)
S2 Fe2 S6 C20 155.79(14)
S5 Fe2 S6 C20 39.31(14)
Fe1 Fe2 S6 C20 96.30(14)
W1 Fe2 S6 C20 -146.68(14)
C2 N1 N2 C4 0.9(3)
B1 N1 N2 C4 -178.6(3)
C2 N1 N2 W1 -177.6(2)
B1 N1 N2 W1 2.9(4)
S1 W1 N2 C4 -51.0(3)
N6 W1 N2 C4 -140.9(3)
N4 W1 N2 C4 142.5(3)
S3 W1 N2 C4 54.3(3)
S2 W1 N2 C4 -174.6(3)
Fe1 W1 N2 C4 -43.2(3)
Fe2 W1 N2 C4 43.8(3)
S1 W1 N2 N1 127.0(2)
N6 W1 N2 N1 37.1(2)
N4 W1 N2 N1 -39.6(2)
S3 W1 N2 N1 -127.7(2)
S2 W1 N2 N1 3.4(6)
Fe1 W1 N2 N1 134.79(18)
Fe2 W1 N2 N1 -138.19(18)
C7 N3 N4 C9 1.0(4)
B1 N3 N4 C9 -173.7(3)
C7 N3 N4 W1 -171.5(2)
B1 N3 N4 W1 13.8(4)
N2 W1 N4 C9 -139.2(3)
S1 W1 N4 C9 176.4(2)
N6 W1 N4 C9 136.8(3)
S3 W1 N4 C9 -54.4(3)
S2 W1 N4 C9 47.5(3)
Fe1 W1 N4 C9 47.5(4)
Fe2 W1 N4 C9 -4.3(3)
N2 W1 N4 N3 30.7(2)
S1 W1 N4 N3 -13.7(4)
N6 W1 N4 N3 -53.3(2)
S3 W1 N4 N3 115.5(2)
S2 W1 N4 N3 -142.6(2)
Fe1 W1 N4 N3 -142.64(18)
Fe2 W1 N4 N3 165.6(2)
C12 N5 N6 C14 0.0(3)
B1 N5 N6 C14 177.6(3)
C12 N5 N6 W1 178.2(2)
B1 N5 N6 W1 -4.3(4)
N2 W1 N6 C14 141.2(3)
S1 W1 N6 C14 58.1(3)
N4 W1 N6 C14 -134.1(3)
S3 W1 N6 C14 -168.9(2)
S2 W1 N6 C14 -44.3(3)
Fe1 W1 N6 C14 7.6(3)
Fe2 W1 N6 C14 -44.2(4)
N2 W1 N6 N5 -36.3(2)
S1 W1 N6 N5 -119.4(2)
N4 W1 N6 N5 48.4(2)
S3 W1 N6 N5 13.6(4)
S2 W1 N6 N5 138.2(2)
Fe1 W1 N6 N5 -169.9(2)
Fe2 W1 N6 N5 138.29(18)
N2 N1 C2 C3 -1.9(4)
B1 N1 C2 C3 177.5(3)
N2 N1 C2 C1 175.4(3)
B1 N1 C2 C1 -5.2(5)
N1 C2 C3 C4 2.1(4)
C1 C2 C3 C4 -174.9(3)
N1 N2 C4 C3 0.5(3)
W1 N2 C4 C3 178.7(2)
N1 N2 C4 C5 -175.0(3)
W1 N2 C4 C5 3.2(5)
C2 C3 C4 N2 -1.7(4)
C2 C3 C4 C5 173.8(3)
N4 N3 C7 C8 -1.0(4)
B1 N3 C7 C8 173.1(3)
N4 N3 C7 C6 176.5(3)
B1 N3 C7 C6 -9.4(5)
N3 C7 C8 C9 0.6(4)
C6 C7 C8 C9 -176.7(3)
N3 N4 C9 C8 -0.6(4)
W1 N4 C9 C8 170.3(2)
N3 N4 C9 C10 -179.8(3)
W1 N4 C9 C10 -8.9(5)
C7 C8 C9 N4 0.0(4)
C7 C8 C9 C10 179.2(3)
N6 N5 C12 C13 -0.1(4)
B1 N5 C12 C13 -177.4(3)
N6 N5 C12 C11 -178.2(3)
B1 N5 C12 C11 4.4(5)
N5 C12 C13 C14 0.1(4)
C11 C12 C13 C14 178.1(3)
N5 N6 C14 C13 0.1(4)
W1 N6 C14 C13 -177.7(2)
N5 N6 C14 C15 179.0(3)
W1 N6 C14 C15 1.2(5)
C12 C13 C14 N6 -0.1(4)
C12 C13 C14 C15 -179.1(3)
Fe1 S4 C16 C17 -76.4(3)
Fe2 S5 C18 C19 -152.2(2)
Fe1 S5 C18 C19 -80.4(3)
Fe2 S6 C20 C21 57.8(3)
C12 N5 B1 N1 -121.2(3)
N6 N5 B1 N1 61.7(4)
C12 N5 B1 N3 119.3(3)
N6 N5 B1 N3 -57.8(4)
C2 N1 B1 N5 119.7(4)
N2 N1 B1 N5 -60.9(4)
C2 N1 B1 N3 -121.8(4)
N2 N1 B1 N3 57.6(4)
C7 N3 B1 N5 -121.7(4)
N4 N3 B1 N5 51.9(4)
C7 N3 B1 N1 118.6(4)
N4 N3 B1 N1 -67.9(4)
